data_2239195
loop_
_publ_author_name
'Kaur, Manpreet'
'Jasinski, Jerry P.'
'Yamuna, Thammarse S.'
'Yathirajan, H. S.'
'Byrappa, K.'

_publ_section_title
;
 {2-[(1<i>H</i>-Indol-3-ylmethylidene)amino]-4,5,6,7-tetrahydrobenzo[<i>b</i>]thiophen-3-yl}(phenyl)methanone
;
_journal_coeditor_code BT6971
_journal_issue 4
_journal_name_full 'Acta Crystallographica Section E'
_journal_page_first o501
_journal_page_last o502
_journal_paper_doi 10.1107/S1600536814006345
_journal_volume 70
_journal_year 2014
_chemical_formula_iupac 'C24 H20 N2 O S'
_chemical_formula_moiety 'C24 H20 N2 O S'
_chemical_formula_sum 'C24 H20 N2 O S'
_chemical_formula_weight 384.48
_chemical_name_common
{2-[(1<i>H</i>-Indol-3-ylmethylidene)amino]-4,5,6,7-tetrahydrobenzo[<i>b</i>]thiophen-3-yl}(phenyl)methanone
_chemical_name_systematic
{2-[(1<i>H</i>-Indol-3-ylmethylidene)amino]-4,5,6,7-tetrahydrobenzo[<i>b</i>]thiophen-3-yl}(phenyl)methanone
_space_group_crystal_system monoclinic
_space_group_IT_number 4
_space_group_name_Hall 'P 2yb'
_space_group_name_H-M_alt 'P 1 21 1'
_symmetry_space_group_name_Hall 'P 2yb'
_symmetry_space_group_name_H-M 'P 1 21 1'
_atom_sites_solution_hydrogens geom
_atom_sites_solution_primary direct
_audit_creation_method
;
  Olex2 1.2
  (compiled Apr 23 2013 17:54:37, GUI svn.r4466)
;
_cell_angle_alpha 90
_cell_angle_beta 108.1709(19)
_cell_angle_gamma 90
_cell_formula_units_Z 4
_cell_length_a 8.66858(16)
_cell_length_b 21.8200(4)
_cell_length_c 10.41956(18)
_cell_measurement_reflns_used 6047
_cell_measurement_temperature 173(2)
_cell_measurement_theta_max 71.4250
_cell_measurement_theta_min 4.0510
_cell_volume 1872.56(6)
_computing_cell_refinement 'CrysAlis PRO (Agilent, 2012)'
_computing_data_collection 'CrysAlis PRO (Agilent, 2012)'
_computing_data_reduction 'CrysAlis RED (Agilent, 2012)'
_computing_molecular_graphics 'OLEX2 (Dolomanov <i>et al.</i>, 2009)'
_computing_publication_material 'OLEX2 (Dolomanov <i>et al.</i>, 2009)'
_computing_structure_refinement 'SHELXL2012 (Sheldrick, 2008)'
_computing_structure_solution 'SUPERFLIP (Palatinus & Chapuis, 2007)'
_diffrn_ambient_temperature 173(2)
_diffrn_detector_area_resol_mean 16.0416
_diffrn_measured_fraction_theta_full 0.999
_diffrn_measured_fraction_theta_max 0.987
_diffrn_measurement_device_type 'Agilent Eos Gemini'
_diffrn_measurement_method '\w scans'
_diffrn_radiation_type CuK\a
_diffrn_radiation_wavelength 1.54184
_diffrn_reflns_av_R_equivalents 0.0394
_diffrn_reflns_limit_h_max 10
_diffrn_reflns_limit_h_min -10
_diffrn_reflns_limit_k_max 24
_diffrn_reflns_limit_k_min -26
_diffrn_reflns_limit_l_max 12
_diffrn_reflns_limit_l_min -10
_diffrn_reflns_number 11535
_diffrn_reflns_theta_full 67.684
_diffrn_reflns_theta_max 71.400
_diffrn_reflns_theta_min 4.052
_exptl_absorpt_coefficient_mu 1.664
_exptl_absorpt_correction_T_max 1.00000
_exptl_absorpt_correction_T_min 0.86459
_exptl_absorpt_correction_type multi-scan
_exptl_absorpt_process_details
;
(CrysAlis PRO and CrysAlis RED; Agilent, 2012)
;
_exptl_crystal_colour orange
_exptl_crystal_density_diffrn 1.364
_exptl_crystal_description block
_exptl_crystal_F_000 808
_exptl_crystal_size_max 0.22
_exptl_crystal_size_mid 0.18
_exptl_crystal_size_min 0.06
_refine_diff_density_max 0.423
_refine_diff_density_min -0.260
_refine_ls_abs_structure_details
;
Flack parameter determined using 2790 quotients
[(<i>I</i>^+^)-(<i>I</i>^-^)]/[(<i>I</i>^+^)+(<i>I</i>^-^)]
(Parsons <i>et al.</i>, 2013)
;
_refine_ls_abs_structure_Flack 0.171(10)
_refine_ls_extinction_method none
_refine_ls_goodness_of_fit_ref 1.010
_refine_ls_hydrogen_treatment constr
_refine_ls_matrix_type full
_refine_ls_number_parameters 505
_refine_ls_number_reflns 6843
_refine_ls_number_restraints 1
_refine_ls_restrained_S_all 1.010
_refine_ls_R_factor_all 0.0408
_refine_ls_R_factor_gt 0.0379
_refine_ls_shift/su_max 0.001
_refine_ls_shift/su_mean 0.000
_refine_ls_structure_factor_coef Fsqd
_refine_ls_weighting_details 'w=1/[\s^2^(Fo^2^)+(0.0599P)^2^] where P=(Fo^2^+2Fc^2^)/3'
_refine_ls_weighting_scheme calc
_refine_ls_wR_factor_gt 0.0955
_refine_ls_wR_factor_ref 0.0981
_reflns_number_gt 6396
_reflns_number_total 6843
_reflns_threshold_expression I>2\s(I)
_cod_data_source_file bt6971sup1.cif
_cod_data_source_block I
_cod_original_cell_volume 1872.55(6)
_cod_database_code 2239195
_cod_database_fobs_code 2239195
_shelx_space_group_comment
;
The symmetry employed for this shelxl refinement is uniquely defined
by the following loop, which should always be used as a source of
symmetry information in preference to the above space-group names.
They are only intended as comments.
;

loop_
_space_group_symop_operation_xyz
'x, y, z'
'-x, y+1/2, -z'

loop_
_atom_site_type_symbol
_atom_site_label
_atom_site_fract_x
_atom_site_fract_y
_atom_site_fract_z
_atom_site_U_iso_or_equiv
_atom_site_adp_type
_atom_site_calc_flag
_atom_site_occupancy
S S1A 0.47092(9) 0.61450(3) 1.00227(7) 0.02402(17) Uani d 1
O O1A 0.3541(3) 0.75120(12) 0.6132(2) 0.0308(5) Uani d 1
N N1A 0.6290(3) 0.72540(12) 1.0124(3) 0.0214(5) Uani d 1
N N2A 1.0929(3) 0.76763(15) 1.3669(3) 0.0294(6) Uani d 1
H H2A 1.1732 0.7651 1.4402 0.035 Uiso calc 1
C C1A 0.3945(4) 0.75388(16) 0.7365(3) 0.0220(6) Uani d 1
C C2A 0.3944(4) 0.69809(14) 0.8176(3) 0.0209(6) Uani d 1
C C3A 0.2860(4) 0.64697(14) 0.7671(3) 0.0232(6) Uani d 1
C C4A 0.1599(4) 0.64209(16) 0.6297(3) 0.0304(7) Uani d 1
H H4AA 0.2062 0.6558 0.5611 0.037 Uiso calc 1
H H4AB 0.0686 0.6685 0.6263 0.037 Uiso calc 1
C C5A 0.1007(4) 0.57594(17) 0.6006(4) 0.0326(8) Uani d 1
H H5AA 0.0047 0.5752 0.5218 0.039 Uiso calc 1
H H5AB 0.1841 0.5518 0.5803 0.039 Uiso calc 1
C C6A 0.0609(5) 0.54746(18) 0.7194(4) 0.0360(8) Uani d 1
H H6AA 0.0138 0.5072 0.6944 0.043 Uiso calc 1
H H6AB -0.0183 0.5727 0.7432 0.043 Uiso calc 1
C C7A 0.2142(4) 0.54194(16) 0.8409(4) 0.0302(7) Uani d 1
H H7AA 0.1847 0.5341 0.9219 0.036 Uiso calc 1
H H7AB 0.2794 0.5079 0.8277 0.036 Uiso calc 1
C C8A 0.3107(4) 0.60052(15) 0.8572(3) 0.0249(6) Uani d 1
C C9A 0.5045(4) 0.68713(14) 0.9440(3) 0.0207(6) Uani d 1
C C10A 0.4374(4) 0.81499(15) 0.8025(3) 0.0225(6) Uani d 1
C C11A 0.5143(4) 0.85813(17) 0.7429(4) 0.0319(7) Uani d 1
H H11A 0.5438 0.8475 0.6673 0.038 Uiso calc 1
C C12A 0.5459(5) 0.91625(18) 0.7967(4) 0.0409(9) Uani d 1
H H12A 0.6015 0.9441 0.7599 0.049 Uiso calc 1
C C13A 0.4957(5) 0.93340(17) 0.9049(4) 0.0442(10) Uani d 1
H H13A 0.5137 0.9732 0.9384 0.053 Uiso calc 1
C C14A 0.4184(5) 0.89116(19) 0.9637(4) 0.0393(9) Uani d 1
H H14A 0.3846 0.9026 1.0366 0.047 Uiso calc 1
C C15A 0.3916(4) 0.83197(16) 0.9137(3) 0.0291(7) Uani d 1
H H15A 0.3427 0.8035 0.9549 0.035 Uiso calc 1
C C16A 0.7273(4) 0.70843(15) 1.1267(3) 0.0213(6) Uani d 1
H H16A 0.7091 0.6710 1.1621 0.026 Uiso calc 1
C C17A 0.8636(4) 0.74433(15) 1.2023(3) 0.0227(6) Uani d 1
C C18A 0.9206(4) 0.80258(15) 1.1706(3) 0.0226(6) Uani d 1
C C19A 0.8656(4) 0.84400(16) 1.0639(3) 0.0289(7) Uani d 1
H H19A 0.7702 0.8366 0.9940 0.035 Uiso calc 1
C C20A 0.9562(5) 0.89634(18) 1.0644(4) 0.0373(8) Uani d 1
H H20A 0.9212 0.9241 0.9935 0.045 Uiso calc 1
C C21A 1.0994(5) 0.90821(18) 1.1692(4) 0.0378(8) Uani d 1
H H21A 1.1577 0.9438 1.1670 0.045 Uiso calc 1
C C22A 1.1558(4) 0.86806(19) 1.2761(4) 0.0344(8) Uani d 1
H H22A 1.2510 0.8759 1.3459 0.041 Uiso calc 1
C C23A 1.0650(4) 0.81545(17) 1.2756(3) 0.0268(7) Uani d 1
C C24A 0.9739(4) 0.72543(17) 1.3226(3) 0.0258(7) Uani d 1
H H24A 0.9673 0.6890 1.3668 0.031 Uiso calc 1
S S1B 0.58516(9) 0.82206(3) 0.31301(7) 0.02433(17) Uani d 1
O O1B 0.7245(3) 0.70323(12) 0.7261(2) 0.0310(5) Uani d 1
N N1B 0.4361(3) 0.71109(13) 0.3214(3) 0.0221(5) Uani d 1
N N2B -0.0273(3) 0.66696(14) -0.0369(3) 0.0255(6) Uani d 1
H H2B -0.1076 0.6698 -0.1102 0.031 Uiso calc 1
C C1B 0.6804(4) 0.69303(15) 0.6038(3) 0.0224(6) Uani d 1
C C2B 0.6739(4) 0.74464(15) 0.5103(3) 0.0222(6) Uani d 1
C C3B 0.7811(4) 0.79705(15) 0.5483(3) 0.0244(6) Uani d 1
C C4B 0.9186(4) 0.80540(16) 0.6792(4) 0.0328(8) Uani d 1
H H4BA 1.0085 0.7790 0.6788 0.039 Uiso calc 1
H H4BB 0.8821 0.7934 0.7545 0.039 Uiso calc 1
C C5B 0.9759(5) 0.87144(17) 0.6973(4) 0.0330(8) Uani d 1
H H5BA 1.0771 0.8738 0.7709 0.040 Uiso calc 1
H H5BB 0.8962 0.8961 0.7216 0.040 Uiso calc 1
C C6B 1.0013(5) 0.89755(18) 0.5699(4) 0.0365(8) Uani d 1
H H6BA 1.0791 0.8724 0.5441 0.044 Uiso calc 1
H H6BB 1.0454 0.9386 0.5880 0.044 Uiso calc 1
C C7B 0.8411(5) 0.89950(17) 0.4535(4) 0.0315(8) Uani d 1
H H7BA 0.7765 0.9341 0.4651 0.038 Uiso calc 1
H H7BB 0.8632 0.9045 0.3683 0.038 Uiso calc 1
C C8B 0.7491(4) 0.84082(16) 0.4515(3) 0.0254(7) Uani d 1
C C9B 0.5592(4) 0.75132(15) 0.3840(3) 0.0211(6) Uani d 1
C C10B 0.6424(4) 0.62857(15) 0.5582(3) 0.0250(6) Uani d 1
C C11B 0.5927(4) 0.58857(17) 0.6427(4) 0.0314(7) Uani d 1
H H11B 0.5740 0.6035 0.7201 0.038 Uiso calc 1
C C12B 0.5714(5) 0.52710(19) 0.6113(4) 0.0433(9) Uani d 1
H H12B 0.5373 0.5008 0.6673 0.052 Uiso calc 1
C C13B 0.6003(6) 0.50458(18) 0.4975(4) 0.0448(10) Uani d 1
H H13B 0.5871 0.4630 0.4775 0.054 Uiso calc 1
C C14B 0.6494(5) 0.54392(18) 0.4123(4) 0.0394(9) Uani d 1
H H14B 0.6695 0.5286 0.3358 0.047 Uiso calc 1
C C15B 0.6681(4) 0.60575(17) 0.4415(3) 0.0291(7) Uani d 1
H H15B 0.6979 0.6322 0.3833 0.035 Uiso calc 1
C C16B 0.3368(4) 0.72624(15) 0.2058(3) 0.0219(6) Uani d 1
H H16B 0.3536 0.7636 0.1692 0.026 Uiso calc 1
C C17B 0.2019(4) 0.68968(15) 0.1295(3) 0.0225(6) Uani d 1
C C18B 0.1459(4) 0.63051(14) 0.1581(3) 0.0221(6) Uani d 1
C C19B 0.2011(4) 0.58836(17) 0.2628(3) 0.0282(7) Uani d 1
H H19B 0.2962 0.5954 0.3333 0.034 Uiso calc 1
C C20B 0.1103(5) 0.53570(17) 0.2591(4) 0.0346(8) Uani d 1
H H20B 0.1458 0.5070 0.3281 0.042 Uiso calc 1
C C21B -0.0332(5) 0.52460(18) 0.1541(4) 0.0361(8) Uani d 1
H H21B -0.0916 0.4890 0.1553 0.043 Uiso calc 1
C C22B -0.0899(4) 0.56541(17) 0.0489(4) 0.0295(7) Uani d 1
H H22B -0.1851 0.5580 -0.0212 0.035 Uiso calc 1
C C23B 0.0021(4) 0.61853(16) 0.0524(3) 0.0237(6) Uani d 1
C C24B 0.0910(4) 0.70917(16) 0.0096(3) 0.0248(6) Uani d 1
H H24B 0.0971 0.7461 -0.0330 0.030 Uiso calc 1

loop_
_atom_site_aniso_label
_atom_site_aniso_U_11
_atom_site_aniso_U_22
_atom_site_aniso_U_33
_atom_site_aniso_U_12
_atom_site_aniso_U_13
_atom_site_aniso_U_23
S1A 0.0249(4) 0.0210(4) 0.0232(3) 0.0012(3) 0.0033(3) 0.0041(3)
O1A 0.0297(12) 0.0381(14) 0.0193(11) -0.0017(10) -0.0002(9) 0.0041(10)
N1A 0.0206(13) 0.0236(13) 0.0180(12) 0.0000(10) 0.0032(10) -0.0002(10)
N2A 0.0220(13) 0.0421(17) 0.0186(12) 0.0033(12) -0.0016(10) -0.0068(11)
C1A 0.0155(13) 0.0277(16) 0.0197(14) 0.0028(11) 0.0009(11) 0.0023(12)
C2A 0.0176(14) 0.0209(15) 0.0225(14) 0.0003(11) 0.0037(11) -0.0015(11)
C3A 0.0213(15) 0.0211(16) 0.0259(15) 0.0023(12) 0.0053(12) -0.0040(11)
C4A 0.0289(17) 0.0267(17) 0.0282(16) 0.0002(13) -0.0020(13) -0.0019(13)
C5A 0.0288(17) 0.0314(19) 0.0304(17) 0.0001(14) -0.0009(13) -0.0074(14)
C6A 0.0280(17) 0.0291(18) 0.047(2) -0.0054(14) 0.0068(15) -0.0081(15)
C7A 0.0305(17) 0.0210(16) 0.0379(18) -0.0019(13) 0.0091(14) -0.0004(13)
C8A 0.0213(14) 0.0217(16) 0.0290(15) 0.0018(12) 0.0040(12) -0.0024(12)
C9A 0.0224(15) 0.0210(15) 0.0191(14) 0.0022(11) 0.0070(12) 0.0003(11)
C10A 0.0214(13) 0.0208(15) 0.0208(13) 0.0034(11) 0.0000(11) 0.0060(11)
C11A 0.0312(18) 0.0325(19) 0.0280(16) 0.0019(14) 0.0034(14) 0.0096(14)
C12A 0.040(2) 0.0287(19) 0.046(2) -0.0044(15) 0.0013(17) 0.0151(16)
C13A 0.049(2) 0.0215(18) 0.046(2) 0.0053(15) -0.0089(18) 0.0000(15)
C14A 0.044(2) 0.036(2) 0.0315(18) 0.0114(16) 0.0022(16) -0.0061(15)
C15A 0.0310(17) 0.0261(17) 0.0271(15) 0.0058(13) 0.0044(13) 0.0052(13)
C16A 0.0220(15) 0.0228(15) 0.0189(13) 0.0017(12) 0.0062(11) 0.0007(11)
C17A 0.0206(15) 0.0260(16) 0.0201(14) 0.0036(12) 0.0045(12) 0.0007(11)
C18A 0.0207(14) 0.0249(16) 0.0218(14) 0.0034(12) 0.0060(12) -0.0033(12)
C19A 0.0279(16) 0.0279(18) 0.0277(16) 0.0026(14) 0.0040(13) -0.0002(13)
C20A 0.040(2) 0.0300(19) 0.043(2) 0.0006(15) 0.0150(17) 0.0023(15)
C21A 0.0339(19) 0.0302(19) 0.053(2) -0.0053(15) 0.0188(17) -0.0076(16)
C22A 0.0235(17) 0.041(2) 0.0380(19) -0.0042(14) 0.0086(14) -0.0160(16)
C23A 0.0223(15) 0.0343(18) 0.0229(15) 0.0036(13) 0.0059(12) -0.0088(13)
C24A 0.0225(14) 0.0328(18) 0.0207(15) 0.0023(13) 0.0045(12) -0.0005(12)
S1B 0.0254(3) 0.0217(4) 0.0228(3) -0.0004(3) 0.0030(3) 0.0029(3)
O1B 0.0328(13) 0.0339(13) 0.0211(11) 0.0015(10) 0.0012(9) 0.0000(10)
N1B 0.0209(14) 0.0230(13) 0.0214(12) 0.0019(11) 0.0054(10) 0.0016(10)
N2B 0.0211(13) 0.0312(15) 0.0196(12) 0.0012(11) -0.0005(10) -0.0007(11)
C1B 0.0182(14) 0.0271(17) 0.0189(15) 0.0042(11) 0.0015(11) 0.0010(12)
C2B 0.0202(14) 0.0233(16) 0.0212(14) 0.0035(12) 0.0039(11) -0.0013(12)
C3B 0.0224(15) 0.0212(15) 0.0263(15) 0.0027(12) 0.0028(12) -0.0026(12)
C4B 0.0294(17) 0.0255(18) 0.0329(17) 0.0036(13) -0.0057(14) -0.0063(13)
C5B 0.0284(18) 0.0277(18) 0.0350(18) 0.0012(13) -0.0015(14) -0.0104(14)
C6B 0.0287(18) 0.0307(19) 0.049(2) -0.0063(14) 0.0111(16) -0.0138(16)
C7B 0.0325(19) 0.0227(17) 0.0376(19) -0.0051(14) 0.0085(15) -0.0031(13)
C8B 0.0238(15) 0.0218(16) 0.0279(16) -0.0006(12) 0.0045(13) -0.0050(12)
C9B 0.0218(14) 0.0205(14) 0.0216(14) 0.0030(12) 0.0078(12) 0.0029(11)
C10B 0.0194(14) 0.0252(17) 0.0274(15) 0.0037(11) 0.0029(12) 0.0032(12)
C11B 0.0297(17) 0.0314(18) 0.0314(17) 0.0037(14) 0.0068(13) 0.0058(13)
C12B 0.041(2) 0.033(2) 0.049(2) -0.0053(16) 0.0049(17) 0.0124(17)
C13B 0.050(2) 0.0216(17) 0.049(2) 0.0006(15) -0.0041(18) 0.0004(15)
C14B 0.042(2) 0.0323(19) 0.0360(19) 0.0076(16) 0.0002(16) -0.0066(15)
C15B 0.0277(16) 0.0301(18) 0.0262(15) 0.0032(13) 0.0037(12) 0.0006(13)
C16B 0.0219(15) 0.0235(15) 0.0207(14) 0.0029(12) 0.0071(12) 0.0032(11)
C17B 0.0218(15) 0.0262(16) 0.0191(14) 0.0052(12) 0.0060(11) 0.0010(11)
C18B 0.0195(14) 0.0231(16) 0.0231(14) 0.0029(12) 0.0057(12) -0.0049(12)
C19B 0.0286(17) 0.0259(17) 0.0268(16) 0.0043(13) 0.0039(13) 0.0018(13)
C20B 0.043(2) 0.0249(18) 0.0335(18) 0.0040(15) 0.0083(15) 0.0054(14)
C21B 0.039(2) 0.0236(17) 0.047(2) -0.0053(15) 0.0145(16) -0.0045(15)
C22B 0.0255(16) 0.0292(17) 0.0306(16) -0.0038(13) 0.0044(13) -0.0082(13)
C23B 0.0231(15) 0.0243(16) 0.0226(14) 0.0045(13) 0.0054(12) -0.0041(12)
C24B 0.0243(15) 0.0279(16) 0.0204(14) 0.0017(13) 0.0045(12) 0.0024(12)

loop_
_atom_type_symbol
_atom_type_description
_atom_type_scat_dispersion_real
_atom_type_scat_dispersion_imag
_atom_type_scat_source
C C 0.0181 0.0091 'International Tables Vol C Tables 4.2.6.8 and 6.1.1.4'
H H 0.0000 0.0000 'International Tables Vol C Tables 4.2.6.8 and 6.1.1.4'
N N 0.0311 0.0180 'International Tables Vol C Tables 4.2.6.8 and 6.1.1.4'
O O 0.0492 0.0322 'International Tables Vol C Tables 4.2.6.8 and 6.1.1.4'
S S 0.3331 0.5567 'International Tables Vol C Tables 4.2.6.8 and 6.1.1.4'

loop_
_geom_angle_atom_site_label_1
_geom_angle_atom_site_label_2
_geom_angle_atom_site_label_3
_geom_angle
C8A S1A C9A 91.80(15)
C16A N1A C9A 119.5(3)
C23A N2A H2A 125.4
C24A N2A H2A 125.4
C24A N2A C23A 109.2(3)
O1A C1A C2A 120.6(3)
O1A C1A C10A 118.4(3)
C2A C1A C10A 121.0(3)
C3A C2A C1A 122.8(3)
C9A C2A C1A 124.1(3)
C9A C2A C3A 112.9(3)
C2A C3A C4A 126.5(3)
C8A C3A C2A 112.4(3)
C8A C3A C4A 121.1(3)
C3A C4A H4AA 109.5
C3A C4A H4AB 109.5
C3A C4A C5A 110.7(3)
H4AA C4A H4AB 108.1
C5A C4A H4AA 109.5
C5A C4A H4AB 109.5
C4A C5A H5AA 109.3
C4A C5A H5AB 109.3
H5AA C5A H5AB 107.9
C6A C5A C4A 111.8(3)
C6A C5A H5AA 109.3
C6A C5A H5AB 109.3
C5A C6A H6AA 109.6
C5A C6A H6AB 109.6
C5A C6A C7A 110.3(3)
H6AA C6A H6AB 108.1
C7A C6A H6AA 109.6
C7A C6A H6AB 109.6
C6A C7A H7AA 109.8
C6A C7A H7AB 109.8
H7AA C7A H7AB 108.2
C8A C7A C6A 109.6(3)
C8A C7A H7AA 109.8
C8A C7A H7AB 109.8
C3A C8A S1A 112.6(2)
C3A C8A C7A 126.5(3)
C7A C8A S1A 120.9(2)
N1A C9A S1A 123.9(2)
N1A C9A C2A 125.8(3)
C2A C9A S1A 110.2(2)
C11A C10A C1A 118.6(3)
C15A C10A C1A 121.9(3)
C15A C10A C11A 119.3(3)
C10A C11A H11A 120.1
C12A C11A C10A 119.8(4)
C12A C11A H11A 120.1
C11A C12A H12A 119.7
C11A C12A C13A 120.6(4)
C13A C12A H12A 119.7
C12A C13A H13A 120.1
C12A C13A C14A 119.9(4)
C14A C13A H13A 120.1
C13A C14A H14A 120.0
C15A C14A C13A 120.0(4)
C15A C14A H14A 120.0
C10A C15A H15A 119.8
C14A C15A C10A 120.4(3)
C14A C15A H15A 119.8
N1A C16A H16A 118.4
N1A C16A C17A 123.2(3)
C17A C16A H16A 118.4
C16A C17A C18A 129.8(3)
C24A C17A C16A 123.7(3)
C24A C17A C18A 106.4(3)
C19A C18A C17A 134.3(3)
C19A C18A C23A 119.3(3)
C23A C18A C17A 106.4(3)
C18A C19A H19A 120.7
C20A C19A C18A 118.6(3)
C20A C19A H19A 120.7
C19A C20A H20A 119.4
C19A C20A C21A 121.3(4)
C21A C20A H20A 119.4
C20A C21A H21A 119.4
C22A C21A C20A 121.1(4)
C22A C21A H21A 119.4
C21A C22A H22A 121.2
C21A C22A C23A 117.6(3)
C23A C22A H22A 121.2
N2A C23A C18A 107.8(3)
N2A C23A C22A 130.0(3)
C22A C23A C18A 122.1(3)
N2A C24A C17A 110.2(3)
N2A C24A H24A 124.9
C17A C24A H24A 124.9
C8B S1B C9B 92.09(16)
C16B N1B C9B 118.2(3)
C23B N2B H2B 125.6
C24B N2B H2B 125.6
C24B N2B C23B 108.7(3)
O1B C1B C2B 118.7(3)
O1B C1B C10B 117.9(3)
C2B C1B C10B 123.4(3)
C3B C2B C1B 122.1(3)
C9B C2B C1B 125.0(3)
C9B C2B C3B 112.7(3)
C2B C3B C4B 126.7(3)
C8B C3B C2B 112.9(3)
C8B C3B C4B 120.4(3)
C3B C4B H4BA 109.4
C3B C4B H4BB 109.4
C3B C4B C5B 111.2(3)
H4BA C4B H4BB 108.0
C5B C4B H4BA 109.4
C5B C4B H4BB 109.4
C4B C5B H5BA 109.2
C4B C5B H5BB 109.2
C4B C5B C6B 112.2(3)
H5BA C5B H5BB 107.9
C6B C5B H5BA 109.2
C6B C5B H5BB 109.2
C5B C6B H6BA 109.4
C5B C6B H6BB 109.4
C5B C6B C7B 111.0(3)
H6BA C6B H6BB 108.0
C7B C6B H6BA 109.4
C7B C6B H6BB 109.4
C6B C7B H7BA 109.8
C6B C7B H7BB 109.8
H7BA C7B H7BB 108.2
C8B C7B C6B 109.4(3)
C8B C7B H7BA 109.8
C8B C7B H7BB 109.8
C3B C8B S1B 112.3(3)
C3B C8B C7B 127.3(3)
C7B C8B S1B 120.4(3)
N1B C9B S1B 122.8(2)
N1B C9B C2B 127.0(3)
C2B C9B S1B 110.1(2)
C11B C10B C1B 118.0(3)
C15B C10B C1B 122.4(3)
C15B C10B C11B 119.3(3)
C10B C11B H11B 119.9
C12B C11B C10B 120.2(4)
C12B C11B H11B 119.9
C11B C12B H12B 119.9
C13B C12B C11B 120.3(4)
C13B C12B H12B 119.9
C12B C13B H13B 119.9
C12B C13B C14B 120.2(4)
C14B C13B H13B 119.9
C13B C14B H14B 120.0
C15B C14B C13B 120.0(4)
C15B C14B H14B 120.0
C10B C15B H15B 120.0
C14B C15B C10B 120.1(4)
C14B C15B H15B 120.0
N1B C16B H16B 117.7
N1B C16B C17B 124.6(3)
C17B C16B H16B 117.7
C16B C17B C18B 130.7(3)
C24B C17B C16B 123.1(3)
C24B C17B C18B 106.1(3)
C19B C18B C17B 134.2(3)
C19B C18B C23B 119.7(3)
C23B C18B C17B 106.1(3)
C18B C19B H19B 120.9
C20B C19B C18B 118.1(3)
C20B C19B H19B 120.9
C19B C20B H20B 119.2
C19B C20B C21B 121.6(4)
C21B C20B H20B 119.2
C20B C21B H21B 119.3
C22B C21B C20B 121.3(4)
C22B C21B H21B 119.3
C21B C22B H22B 121.5
C21B C22B C23B 117.1(3)
C23B C22B H22B 121.5
N2B C23B C18B 108.6(3)
N2B C23B C22B 129.3(3)
C22B C23B C18B 122.1(3)
N2B C24B C17B 110.5(3)
N2B C24B H24B 124.8
C17B C24B H24B 124.8

loop_
_geom_bond_atom_site_label_1
_geom_bond_atom_site_label_2
_geom_bond_distance
S1A C8A 1.732(3)
S1A C9A 1.754(3)
O1A C1A 1.223(4)
N1A C9A 1.375(4)
N1A C16A 1.284(4)
N2A H2A 0.8600
N2A C23A 1.381(5)
N2A C24A 1.352(5)
C1A C2A 1.482(4)
C1A C10A 1.493(5)
C2A C3A 1.447(4)
C2A C9A 1.386(4)
C3A C4A 1.510(4)
C3A C8A 1.352(5)
C4A H4AA 0.9700
C4A H4AB 0.9700
C4A C5A 1.530(5)
C5A H5AA 0.9700
C5A H5AB 0.9700
C5A C6A 1.519(6)
C6A H6AA 0.9700
C6A H6AB 0.9700
C6A C7A 1.528(5)
C7A H7AA 0.9700
C7A H7AB 0.9700
C7A C8A 1.508(5)
C10A C11A 1.405(5)
C10A C15A 1.387(5)
C11A H11A 0.9300
C11A C12A 1.379(6)
C12A H12A 0.9300
C12A C13A 1.380(7)
C13A H13A 0.9300
C13A C14A 1.389(7)
C14A H14A 0.9300
C14A C15A 1.385(5)
C15A H15A 0.9300
C16A H16A 0.9300
C16A C17A 1.432(4)
C17A C18A 1.439(5)
C17A C24A 1.381(4)
C18A C19A 1.396(5)
C18A C23A 1.410(4)
C19A H19A 0.9300
C19A C20A 1.385(5)
C20A H20A 0.9300
C20A C21A 1.399(6)
C21A H21A 0.9300
C21A C22A 1.381(6)
C22A H22A 0.9300
C22A C23A 1.391(5)
C24A H24A 0.9300
S1B C8B 1.729(3)
S1B C9B 1.756(3)
O1B C1B 1.232(4)
N1B C9B 1.379(4)
N1B C16B 1.286(4)
N2B H2B 0.8600
N2B C23B 1.378(4)
N2B C24B 1.351(4)
C1B C2B 1.479(4)
C1B C10B 1.488(5)
C2B C3B 1.448(5)
C2B C9B 1.388(4)
C3B C4B 1.517(4)
C3B C8B 1.353(5)
C4B H4BA 0.9700
C4B H4BB 0.9700
C4B C5B 1.517(5)
C5B H5BA 0.9700
C5B H5BB 0.9700
C5B C6B 1.522(6)
C6B H6BA 0.9700
C6B H6BB 0.9700
C6B C7B 1.533(5)
C7B H7BA 0.9700
C7B H7BB 0.9700
C7B C8B 1.506(5)
C10B C11B 1.399(5)
C10B C15B 1.394(5)
C11B H11B 0.9300
C11B C12B 1.379(6)
C12B H12B 0.9300
C12B C13B 1.377(7)
C13B H13B 0.9300
C13B C14B 1.393(6)
C14B H14B 0.9300
C14B C15B 1.382(5)
C15B H15B 0.9300
C16B H16B 0.9300
C16B C17B 1.434(5)
C17B C18B 1.443(5)
C17B C24B 1.384(4)
C18B C19B 1.393(5)
C18B C23B 1.407(4)
C19B H19B 0.9300
C19B C20B 1.386(5)
C20B H20B 0.9300
C20B C21B 1.398(6)
C21B H21B 0.9300
C21B C22B 1.378(5)
C22B H22B 0.9300
C22B C23B 1.401(5)
C24B H24B 0.9300

loop_
_geom_hbond_atom_site_label_D
_geom_hbond_atom_site_label_H
_geom_hbond_atom_site_label_A
_geom_hbond_site_symmetry_A
_geom_hbond_distance_DH
_geom_hbond_distance_HA
_geom_hbond_distance_DA
_geom_hbond_angle_DHA
N2A H2A O1A 1_656 0.86 2.01 2.866(4) 174.7
N2B H2B O1B 1_454 0.86 2.00 2.835(3) 162.6

loop_
_geom_torsion_atom_site_label_1
_geom_torsion_atom_site_label_2
_geom_torsion_atom_site_label_3
_geom_torsion_atom_site_label_4
_geom_torsion
O1A C1A C2A C3A -28.7(5)
O1A C1A C2A C9A 146.2(3)
O1A C1A C10A C11A -34.1(4)
O1A C1A C10A C15A 140.5(3)
N1A C16A C17A C18A -1.1(5)
N1A C16A C17A C24A -177.3(3)
C1A C2A C3A C4A -0.2(5)
C1A C2A C3A C8A 178.3(3)
C1A C2A C9A S1A -176.7(2)
C1A C2A C9A N1A -0.3(5)
C1A C10A C11A C12A 175.9(3)
C1A C10A C15A C14A -173.2(3)
C2A C1A C10A C11A 148.3(3)
C2A C1A C10A C15A -37.1(4)
C2A C3A C4A C5A 165.5(3)
C2A C3A C8A S1A -3.0(4)
C2A C3A C8A C7A 176.6(3)
C3A C2A C9A S1A -1.4(3)
C3A C2A C9A N1A 175.0(3)
C3A C4A C5A C6A 46.8(4)
C4A C3A C8A S1A 175.6(3)
C4A C3A C8A C7A -4.8(5)
C4A C5A C6A C7A -64.8(4)
C5A C6A C7A C8A 44.4(4)
C6A C7A C8A S1A 168.1(2)
C6A C7A C8A C3A -11.4(5)
C8A S1A C9A N1A -176.7(3)
C8A S1A C9A C2A -0.2(3)
C8A C3A C4A C5A -12.9(5)
C9A S1A C8A C3A 1.8(3)
C9A S1A C8A C7A -177.8(3)
C9A N1A C16A C17A 177.6(3)
C9A C2A C3A C4A -175.6(3)
C9A C2A C3A C8A 2.9(4)
C10A C1A C2A C3A 148.8(3)
C10A C1A C2A C9A -36.3(4)
C10A C11A C12A C13A -3.1(5)
C11A C10A C15A C14A 1.3(5)
C11A C12A C13A C14A 2.6(6)
C12A C13A C14A C15A -0.1(6)
C13A C14A C15A C10A -1.9(5)
C15A C10A C11A C12A 1.1(5)
C16A N1A C9A S1A -0.8(4)
C16A N1A C9A C2A -176.8(3)
C16A C17A C18A C19A 2.3(6)
C16A C17A C18A C23A -176.5(3)
C16A C17A C24A N2A 177.2(3)
C17A C18A C19A C20A -178.0(4)
C17A C18A C23A N2A -0.6(3)
C17A C18A C23A C22A 178.5(3)
C18A C17A C24A N2A 0.3(4)
C18A C19A C20A C21A -0.4(6)
C19A C18A C23A N2A -179.5(3)
C19A C18A C23A C22A -0.5(5)
C19A C20A C21A C22A 0.1(6)
C20A C21A C22A C23A 0.0(6)
C21A C22A C23A N2A 179.0(3)
C21A C22A C23A C18A 0.2(5)
C23A N2A C24A C17A -0.6(4)
C23A C18A C19A C20A 0.6(5)
C24A N2A C23A C18A 0.7(4)
C24A N2A C23A C22A -178.2(3)
C24A C17A C18A C19A 178.9(4)
C24A C17A C18A C23A 0.2(3)
O1B C1B C2B C3B 29.5(5)
O1B C1B C2B C9B -144.7(3)
O1B C1B C10B C11B 26.2(4)
O1B C1B C10B C15B -148.1(3)
N1B C16B C17B C18B -0.6(6)
N1B C16B C17B C24B 175.6(3)
C1B C2B C3B C4B 4.6(5)
C1B C2B C3B C8B -176.2(3)
C1B C2B C9B S1B 174.9(3)
C1B C2B C9B N1B -2.4(5)
C1B C10B C11B C12B -173.7(3)
C1B C10B C15B C14B 172.2(3)
C2B C1B C10B C11B -156.3(3)
C2B C1B C10B C15B 29.4(5)
C2B C3B C4B C5B -166.0(3)
C2B C3B C8B S1B 1.8(4)
C2B C3B C8B C7B -176.5(3)
C3B C2B C9B S1B 0.2(3)
C3B C2B C9B N1B -177.1(3)
C3B C4B C5B C6B -47.0(4)
C4B C3B C8B S1B -178.9(3)
C4B C3B C8B C7B 2.8(6)
C4B C5B C6B C7B 63.3(4)
C5B C6B C7B C8B -42.8(4)
C6B C7B C8B S1B -166.6(3)
C6B C7B C8B C3B 11.6(5)
C8B S1B C9B N1B 178.1(3)
C8B S1B C9B C2B 0.7(3)
C8B C3B C4B C5B 14.8(5)
C9B S1B C8B C3B -1.5(3)
C9B S1B C8B C7B 177.0(3)
C9B N1B C16B C17B -179.1(3)
C9B C2B C3B C4B 179.4(3)
C9B C2B C3B C8B -1.4(4)
C10B C1B C2B C3B -148.0(3)
C10B C1B C2B C9B 37.8(5)
C10B C11B C12B C13B 0.6(6)
C11B C10B C15B C14B -2.0(5)
C11B C12B C13B C14B -0.8(6)
C12B C13B C14B C15B -0.4(6)
C13B C14B C15B C10B 1.8(5)
C15B C10B C11B C12B 0.8(5)
C16B N1B C9B S1B 0.2(4)
C16B N1B C9B C2B 177.2(3)
C16B C17B C18B C19B -1.9(6)
C16B C17B C18B C23B 176.2(3)
C16B C17B C24B N2B -177.0(3)
C17B C18B C19B C20B 177.6(4)
C17B C18B C23B N2B 0.9(3)
C17B C18B C23B C22B -177.8(3)
C18B C17B C24B N2B 0.0(4)
C18B C19B C20B C21B -0.2(6)
C19B C18B C23B N2B 179.3(3)
C19B C18B C23B C22B 0.7(5)
C19B C20B C21B C22B 0.6(6)
C20B C21B C22B C23B -0.3(6)
C21B C22B C23B N2B -178.7(3)
C21B C22B C23B C18B -0.3(5)
C23B N2B C24B C17B 0.6(4)
C23B C18B C19B C20B -0.4(5)
C24B N2B C23B C18B -0.9(4)
C24B N2B C23B C22B 177.6(3)
C24B C17B C18B C19B -178.6(4)
C24B C17B C18B C23B -0.5(3)
